data_7133091
loop_
_publ_author_name
'Songsermsawad, Sarita'
'Shemchuk, Oleksii'
'Robeyns, Koen'
'Collard, Laurent'
'E Flood, Adrian'
'Leyssens, Tom'

_publ_section_title
;
 Simultaneously resolving BINOL and proline using a stoichiometric
 cocrystal switch.
;
_journal_issue 52
_journal_name_full 'Chemical communications (Cambridge, England)'
_journal_page_first 6607
_journal_page_last 6610
_journal_paper_doi 10.1039/d4cc02180k
_journal_volume 60
_journal_year 2024
_chemical_formula_moiety 'C20 H14 O2, 2(C5 H9 N O2)'
_chemical_formula_sum 'C30 H32 N2 O6'
_chemical_formula_weight 516.57
_space_group_crystal_system triclinic
_space_group_IT_number 2
_space_group_name_Hall '-P 1'
_space_group_name_H-M_alt 'P -1'
_atom_sites_solution_hydrogens geom
_atom_sites_solution_primary dual
_audit_creation_method SHELXL-2018/3
_audit_update_record
;
2024-05-03 deposited with the CCDC.	2024-05-24 downloaded from the CCDC.
;
_cell_angle_alpha 109.33(2)
_cell_angle_beta 91.872(12)
_cell_angle_gamma 104.146(13)
_cell_formula_units_Z 2
_cell_length_a 10.4050(9)
_cell_length_b 10.991(2)
_cell_length_c 12.216(3)
_cell_measurement_reflns_used 1643
_cell_measurement_temperature 297(2)
_cell_measurement_theta_max 24.9760
_cell_measurement_theta_min 3.1020
_cell_volume 1268.4(4)
_computing_cell_refinement
;
CrysAlisPro, Agilent Technologies,
Version 1.171.37.35 (release 13-08-2014 CrysAlis171 .NET)
(compiled Aug 13 2014,18:06:01)
;
_computing_data_collection MAR
_computing_data_reduction
;
CrysAlisPro, Agilent Technologies,
Version 1.171.37.35 (release 13-08-2014 CrysAlis171 .NET)
(compiled Aug 13 2014,18:06:01)
;
_computing_molecular_graphics 'MERCURY (Macrae et al., 2008)'
_computing_publication_material
;
'MERCURY (Macrae et al., 2008), Platon (Spek, 2009)'
;
_computing_structure_refinement 'SHELXL-2018/3 (Sheldrick, 2018)'
_computing_structure_solution 'SHELXT (Sheldrick, 2015)'
_diffrn_ambient_temperature 297(2)
_diffrn_measured_fraction_theta_full 0.997
_diffrn_measured_fraction_theta_max 0.996
_diffrn_measurement_device_type 'MAR345 image plate'
_diffrn_measurement_method
;
'60 images, \D\F 3.0\% '
'53 images, \D\F 3.0\% (2nd orientation)'
;
_diffrn_radiation_type MoK\a
_diffrn_radiation_wavelength 0.71073
_diffrn_reflns_av_R_equivalents 0.0977
_diffrn_reflns_av_unetI/netI 0.0830
_diffrn_reflns_Laue_measured_fraction_full 0.997
_diffrn_reflns_Laue_measured_fraction_max 0.996
_diffrn_reflns_limit_h_max 12
_diffrn_reflns_limit_h_min -12
_diffrn_reflns_limit_k_max 13
_diffrn_reflns_limit_k_min -13
_diffrn_reflns_limit_l_max 14
_diffrn_reflns_limit_l_min -14
_diffrn_reflns_number 14967
_diffrn_reflns_point_group_measured_fraction_full 0.997
_diffrn_reflns_point_group_measured_fraction_max 0.996
_diffrn_reflns_theta_full 25.242
_diffrn_reflns_theta_max 25.248
_diffrn_reflns_theta_min 3.143
_diffrn_source 'Incoatec microfocus source'
_exptl_absorpt_coefficient_mu 0.094
_exptl_absorpt_correction_T_max 1.00000
_exptl_absorpt_correction_T_min 0.87597
_exptl_absorpt_correction_type multi-scan
_exptl_absorpt_process_details
;
CrysAlisPro, Agilent Technologies,
Version 1.171.37.35 (release 13-08-2014 CrysAlis171 .NET)
(compiled Aug 13 2014,18:06:01)
Empirical absorption correction using spherical harmonics,
 implemented in SCALE3 ABSPACK scaling algorithm.
;
_exptl_crystal_colour colourless
_exptl_crystal_density_diffrn 1.353
_exptl_crystal_description plate
_exptl_crystal_F_000 548
_exptl_crystal_recrystallization_method 'Re-crystallisation from solvent: cooling from ethanol solution'
_exptl_crystal_size_max 0.20
_exptl_crystal_size_mid 0.05
_exptl_crystal_size_min 0.01
_refine_diff_density_max 0.249
_refine_diff_density_min -0.171
_refine_diff_density_rms 0.044
_refine_ls_extinction_method none
_refine_ls_goodness_of_fit_ref 1.108
_refine_ls_hydrogen_treatment constr
_refine_ls_matrix_type full
_refine_ls_number_parameters 412
_refine_ls_number_reflns 4586
_refine_ls_number_restraints 84
_refine_ls_restrained_S_all 1.100
_refine_ls_R_factor_all 0.1342
_refine_ls_R_factor_gt 0.0781
_refine_ls_shift/su_max 0.000
_refine_ls_shift/su_mean 0.000
_refine_ls_structure_factor_coef Fsqd
_refine_ls_weighting_details 'w=1/[\s^2^(Fo^2^)+(0.0450P)^2^+0.6186P] where P=(Fo^2^+2Fc^2^)/3'
_refine_ls_weighting_scheme calc
_refine_ls_wR_factor_gt 0.1367
_refine_ls_wR_factor_ref 0.1541
_reflns_Friedel_coverage 0.000
_reflns_number_gt 2896
_reflns_number_total 4586
_reflns_threshold_expression 'I > 2\s(I)'
_cod_data_source_file d4cc02180k2.cif
_cod_data_source_block alex_2BINOL-PRO
_cod_depositor_comments 'Adding full bibliography for 7133091--7133092.cif.'
_cod_original_cell_volume 1268.4(5)
_cod_database_code 7133091
_shelx_shelxl_version_number 2018/3
_shelx_space_group_comment
;
The symmetry employed for this shelxl refinement is uniquely defined
by the following loop, which should always be used as a source of
symmetry information in preference to the above space-group names.
They are only intended as comments.
;

loop_
_space_group_symop_operation_xyz
'x, y, z'
'-x, -y, -z'

loop_
_atom_site_label
_atom_site_type_symbol
_atom_site_fract_x
_atom_site_fract_y
_atom_site_fract_z
_atom_site_U_iso_or_equiv
_atom_site_adp_type
_atom_site_occupancy
_atom_site_site_symmetry_order
_atom_site_calc_flag
_atom_site_refinement_flags_posn
_atom_site_refinement_flags_adp
_atom_site_refinement_flags_occupancy
_atom_site_disorder_assembly
_atom_site_disorder_group
O1 O 0.1604(2) 0.5785(2) 0.3888(2) 0.0427(6) Uani 1 1 d . . . . .
H1 H 0.181959 0.508878 0.378090 0.064 Uiso 1 1 calc R U . . .
C2 C 0.2239(3) 0.6429(3) 0.3194(3) 0.0336(8) Uani 1 1 d . . . . .
C3 C 0.2401(3) 0.7817(4) 0.3607(3) 0.0422(9) Uani 1 1 d . . . . .
H3 H 0.205450 0.821256 0.428628 0.051 Uiso 1 1 calc R U . . .
C4 C 0.3054(4) 0.8585(4) 0.3025(3) 0.0459(9) Uani 1 1 d . . . . .
H4 H 0.317144 0.950594 0.331559 0.055 Uiso 1 1 calc R U . . .
C5 C 0.3560(3) 0.7997(3) 0.1979(3) 0.0371(8) Uani 1 1 d . . . . .
C6 C 0.4283(3) 0.8793(4) 0.1385(3) 0.0491(10) Uani 1 1 d . . . . .
H6 H 0.440948 0.971578 0.167810 0.059 Uiso 1 1 calc R U . . .
C7 C 0.4795(4) 0.8237(4) 0.0397(4) 0.0559(11) Uani 1 1 d . . . . .
H7 H 0.527423 0.877611 0.001838 0.067 Uiso 1 1 calc R U . . .
C8 C 0.4601(4) 0.6846(4) -0.0057(3) 0.0515(10) Uani 1 1 d . . . . .
H8 H 0.494661 0.646615 -0.074210 0.062 Uiso 1 1 calc R U . . .
C9 C 0.3911(3) 0.6041(4) 0.0495(3) 0.0404(9) Uani 1 1 d . . . . .
H9 H 0.379921 0.512091 0.018451 0.048 Uiso 1 1 calc R U . . .
C10 C 0.3363(3) 0.6592(3) 0.1537(3) 0.0307(8) Uani 1 1 d . . . . .
C11 C 0.2674(3) 0.5784(3) 0.2157(3) 0.0296(7) Uani 1 1 d . . . . .
O12 O 0.3856(2) 0.4600(2) 0.34311(19) 0.0435(6) Uani 1 1 d . . . . .
H12 H 0.450113 0.433564 0.354978 0.065 Uiso 1 1 calc R U . . .
C13 C 0.3128(3) 0.3759(3) 0.2392(3) 0.0314(8) Uani 1 1 d . . . . .
C14 C 0.3014(3) 0.2374(3) 0.2027(3) 0.0344(8) Uani 1 1 d . . . . .
H14 H 0.345743 0.204106 0.248738 0.041 Uiso 1 1 calc R U . . .
C15 C 0.2260(3) 0.1523(3) 0.1009(3) 0.0397(9) Uani 1 1 d . . . . .
H15 H 0.219448 0.061217 0.077906 0.048 Uiso 1 1 calc R U . . .
C16 C 0.1573(3) 0.2004(3) 0.0295(3) 0.0346(8) Uani 1 1 d . . . . .
C17 C 0.0780(3) 0.1142(3) -0.0766(3) 0.0436(9) Uani 1 1 d . . . . .
H17 H 0.071834 0.023127 -0.101356 0.052 Uiso 1 1 calc R U . . .
C18 C 0.0110(4) 0.1610(4) -0.1431(3) 0.0486(10) Uani 1 1 d . . . . .
H18 H -0.041050 0.102355 -0.212466 0.058 Uiso 1 1 calc R U . . .
C19 C 0.0204(3) 0.2986(4) -0.1070(3) 0.0455(9) Uani 1 1 d . . . . .
H19 H -0.026075 0.330739 -0.152629 0.055 Uiso 1 1 calc R U . . .
C20 C 0.0971(3) 0.3856(3) -0.0054(3) 0.0371(8) Uani 1 1 d . . . . .
H20 H 0.102603 0.476401 0.016793 0.044 Uiso 1 1 calc R U . . .
C21 C 0.1683(3) 0.3405(3) 0.0666(3) 0.0292(7) Uani 1 1 d . . . . .
C22 C 0.2496(3) 0.4299(3) 0.1740(3) 0.0280(7) Uani 1 1 d . . . . .
N31 N 0.8574(2) 0.3751(3) 0.3575(2) 0.0380(7) Uani 1 1 d . . . . .
H31A H 0.839962 0.448934 0.404638 0.046 Uiso 1 1 calc R U . . .
H31B H 0.932282 0.367051 0.388214 0.046 Uiso 1 1 calc R U . . .
C32 C 0.8724(4) 0.3828(4) 0.2391(3) 0.0518(10) Uani 1 1 d . . . . .
H32A H 0.810459 0.426750 0.217820 0.062 Uiso 1 1 calc R U . . .
H32B H 0.962755 0.430573 0.235045 0.062 Uiso 1 1 calc R U . . .
C33 C 0.8409(4) 0.2404(4) 0.1626(4) 0.0666(13) Uani 1 1 d . . . . .
H33A H 0.918228 0.206019 0.163360 0.080 Uiso 1 1 calc R U . . .
H33B H 0.812342 0.229684 0.082771 0.080 Uiso 1 1 calc R U . . .
C34 C 0.7296(4) 0.1689(4) 0.2132(3) 0.0567(11) Uani 1 1 d . . . . .
H34A H 0.737337 0.079973 0.204214 0.068 Uiso 1 1 calc R U . . .
H34B H 0.643505 0.160430 0.174129 0.068 Uiso 1 1 calc R U . . .
C35 C 0.7435(3) 0.2543(3) 0.3432(3) 0.0376(8) Uani 1 1 d . . . . .
H35 H 0.766487 0.205242 0.391494 0.045 Uiso 1 1 calc R U . . .
C36 C 0.6156(3) 0.2955(4) 0.3770(3) 0.0372(8) Uani 1 1 d . . . . .
O37 O 0.6108(2) 0.4092(3) 0.3778(2) 0.0474(7) Uani 1 1 d . . . . .
O38 O 0.5257(2) 0.2112(3) 0.3966(2) 0.0540(7) Uani 1 1 d . . . . .
N41 N 0.3303(3) 0.2957(3) 0.5322(3) 0.0379(9) Uani 0.907(4) 1 d D . P A 1
H41A H 0.391987 0.278106 0.485121 0.045 Uiso 0.907(4) 1 calc R U P A 1
H41B H 0.320096 0.375467 0.537435 0.045 Uiso 0.907(4) 1 calc R U P A 1
C42 C 0.3733(4) 0.2971(5) 0.6503(4) 0.0606(13) Uani 0.907(4) 1 d D . P A 1
H42A H 0.468078 0.304009 0.659635 0.073 Uiso 0.907(4) 1 calc R U P A 1
H42B H 0.355577 0.372013 0.710987 0.073 Uiso 0.907(4) 1 calc R U P A 1
C43 C 0.2947(6) 0.1699(8) 0.6563(6) 0.087(2) Uani 0.907(4) 1 d D . P A 1
H43A H 0.282895 0.177410 0.736494 0.105 Uiso 0.907(4) 1 calc R U P A 1
H43B H 0.337148 0.098948 0.622512 0.105 Uiso 0.907(4) 1 calc R U P A 1
C44 C 0.1621(4) 0.1440(6) 0.5851(5) 0.0837(19) Uani 0.907(4) 1 d D . P A 1
H44A H 0.114696 0.049584 0.557370 0.100 Uiso 0.907(4) 1 calc R U P A 1
H44B H 0.106066 0.194863 0.631152 0.100 Uiso 0.907(4) 1 calc R U P A 1
C45 C 0.2004(3) 0.1901(4) 0.4837(3) 0.0401(10) Uani 0.907(4) 1 d D . P A 1
H45 H 0.216250 0.115203 0.420025 0.048 Uiso 0.907(4) 1 calc R U P A 1
C46 C 0.0948(4) 0.2418(4) 0.4373(4) 0.0376(11) Uani 0.907(4) 1 d D . P A 1
O47 O 0.1166(6) 0.3649(4) 0.4611(8) 0.0469(13) Uani 0.907(4) 1 d D . P A 1
O48 O -0.0087(3) 0.1546(3) 0.3845(3) 0.0712(11) Uani 0.907(4) 1 d D . P A 1
N41B N 0.308(3) 0.164(3) 0.497(2) 0.054(7) Uani 0.093(4) 1 d D U P A 2
H41C H 0.246144 0.093745 0.448357 0.065 Uiso 0.093(4) 1 calc R U P A 2
H41D H 0.377511 0.182368 0.459415 0.065 Uiso 0.093(4) 1 calc R U P A 2
C42B C 0.350(5) 0.134(4) 0.601(3) 0.067(10) Uani 0.093(4) 1 d D U P A 2
H42C H 0.340123 0.038651 0.580880 0.081 Uiso 0.093(4) 1 calc R U P A 2
H42D H 0.442012 0.182339 0.631951 0.081 Uiso 0.093(4) 1 calc R U P A 2
C43B C 0.259(6) 0.179(5) 0.685(4) 0.075(11) Uani 0.093(4) 1 d D U P A 2
H43C H 0.297703 0.197459 0.764302 0.090 Uiso 0.093(4) 1 calc R U P A 2
H43D H 0.174056 0.111396 0.668488 0.090 Uiso 0.093(4) 1 calc R U P A 2
C44B C 0.243(4) 0.305(4) 0.668(2) 0.063(8) Uani 0.093(4) 1 d D U P A 2
H44C H 0.313070 0.382290 0.716763 0.076 Uiso 0.093(4) 1 calc R U P A 2
H44D H 0.157138 0.319175 0.688991 0.076 Uiso 0.093(4) 1 calc R U P A 2
C45B C 0.252(3) 0.283(3) 0.540(2) 0.051(8) Uani 0.093(4) 1 d D U P A 2
H45B H 0.316429 0.360574 0.533327 0.061 Uiso 0.093(4) 1 calc R U P A 2
C46B C 0.119(4) 0.261(3) 0.469(3) 0.044(8) Uani 0.093(4) 1 d D U P A 2
O47B O 0.093(7) 0.364(4) 0.463(8) 0.0469(13) Uani 0.093(4) 1 d D U P A 2
O48B O 0.072(3) 0.146(3) 0.397(3) 0.063(8) Uani 0.093(4) 1 d D U P A 2

loop_
_atom_site_aniso_label
_atom_site_aniso_U_11
_atom_site_aniso_U_22
_atom_site_aniso_U_33
_atom_site_aniso_U_23
_atom_site_aniso_U_13
_atom_site_aniso_U_12
O1 0.0518(14) 0.0410(16) 0.0421(14) 0.0171(13) 0.0201(11) 0.0190(12)
C2 0.0318(17) 0.038(2) 0.0365(19) 0.0181(17) 0.0050(14) 0.0120(15)
C3 0.053(2) 0.037(2) 0.036(2) 0.0062(18) 0.0099(17) 0.0205(18)
C4 0.063(2) 0.028(2) 0.048(2) 0.0107(18) 0.0095(19) 0.0188(18)
C5 0.0303(18) 0.037(2) 0.047(2) 0.0174(17) 0.0054(15) 0.0103(15)
C6 0.047(2) 0.034(2) 0.072(3) 0.026(2) 0.014(2) 0.0108(18)
C7 0.053(2) 0.054(3) 0.080(3) 0.043(2) 0.028(2) 0.017(2)
C8 0.055(2) 0.056(3) 0.059(3) 0.030(2) 0.0295(19) 0.026(2)
C9 0.040(2) 0.036(2) 0.054(2) 0.0206(18) 0.0181(17) 0.0171(17)
C10 0.0237(16) 0.034(2) 0.0400(19) 0.0161(16) 0.0064(14) 0.0129(14)
C11 0.0271(16) 0.031(2) 0.0340(19) 0.0116(16) 0.0044(14) 0.0134(14)
O12 0.0393(14) 0.0509(17) 0.0423(14) 0.0111(12) -0.0010(11) 0.0240(12)
C13 0.0259(17) 0.035(2) 0.0346(19) 0.0115(16) 0.0078(14) 0.0105(15)
C14 0.0339(18) 0.038(2) 0.043(2) 0.0225(17) 0.0084(15) 0.0178(16)
C15 0.040(2) 0.030(2) 0.056(2) 0.0197(19) 0.0122(17) 0.0142(16)
C16 0.0335(18) 0.029(2) 0.043(2) 0.0126(17) 0.0133(15) 0.0112(15)
C17 0.046(2) 0.026(2) 0.050(2) 0.0030(18) 0.0071(18) 0.0076(17)
C18 0.050(2) 0.041(2) 0.044(2) 0.0042(19) -0.0047(17) 0.0099(18)
C19 0.045(2) 0.051(3) 0.042(2) 0.0158(19) 0.0001(17) 0.0186(18)
C20 0.0366(19) 0.033(2) 0.042(2) 0.0109(17) 0.0016(15) 0.0138(16)
C21 0.0236(16) 0.033(2) 0.0347(18) 0.0131(16) 0.0101(13) 0.0111(14)
C22 0.0245(16) 0.0282(19) 0.0329(18) 0.0103(15) 0.0080(13) 0.0098(14)
N31 0.0303(15) 0.0421(18) 0.0392(17) 0.0074(14) 0.0040(12) 0.0149(13)
C32 0.050(2) 0.056(3) 0.046(2) 0.019(2) 0.0095(17) 0.0065(19)
C33 0.073(3) 0.061(3) 0.051(3) 0.009(2) 0.023(2) 0.004(2)
C34 0.054(2) 0.042(2) 0.060(3) 0.004(2) 0.0205(19) 0.0061(19)
C35 0.0351(18) 0.037(2) 0.044(2) 0.0158(17) 0.0103(15) 0.0131(15)
C36 0.0339(19) 0.044(2) 0.034(2) 0.0096(17) 0.0061(15) 0.0174(17)
O37 0.0337(13) 0.0443(17) 0.0646(17) 0.0154(14) 0.0031(11) 0.0166(12)
O38 0.0388(14) 0.0625(19) 0.0712(18) 0.0333(15) 0.0212(13) 0.0165(13)
N41 0.0275(17) 0.037(2) 0.055(2) 0.0203(17) 0.0112(14) 0.0125(14)
C42 0.057(3) 0.063(3) 0.059(3) 0.030(3) -0.008(2) 0.002(2)
C43 0.058(4) 0.121(6) 0.110(5) 0.086(5) -0.002(4) 0.008(4)
C44 0.051(3) 0.094(4) 0.121(5) 0.080(4) -0.008(3) -0.009(3)
C45 0.026(2) 0.031(2) 0.057(3) 0.009(2) -0.0010(17) 0.0069(17)
C46 0.036(3) 0.037(3) 0.044(3) 0.013(2) 0.010(2) 0.019(2)
O47 0.046(3) 0.0379(17) 0.0611(17) 0.0162(13) 0.009(2) 0.0210(15)
O48 0.042(2) 0.053(2) 0.111(3) 0.0243(19) -0.0180(19) 0.0096(16)
N41B 0.048(11) 0.056(12) 0.058(10) 0.014(8) 0.010(8) 0.020(8)
C42B 0.070(14) 0.063(13) 0.071(13) 0.028(9) 0.003(8) 0.019(10)
C43B 0.075(16) 0.081(14) 0.070(12) 0.036(10) 0.015(9) 0.008(10)
C44B 0.062(13) 0.069(12) 0.053(9) 0.013(8) 0.011(8) 0.017(9)
C45B 0.048(11) 0.054(12) 0.055(10) 0.019(8) 0.012(7) 0.019(8)
C46B 0.044(12) 0.041(10) 0.049(12) 0.018(8) 0.013(8) 0.010(9)
O47B 0.046(3) 0.0379(17) 0.0611(17) 0.0162(13) 0.009(2) 0.0210(15)
O48B 0.065(16) 0.039(9) 0.078(16) 0.009(11) 0.010(12) 0.018(13)

loop_
_atom_type_symbol
_atom_type_description
_atom_type_scat_dispersion_real
_atom_type_scat_dispersion_imag
_atom_type_scat_source
C C 0.0033 0.0016 'International Tables Vol C Tables 4.2.6.8 and 6.1.1.4'
H H 0.0000 0.0000 'International Tables Vol C Tables 4.2.6.8 and 6.1.1.4'
N N 0.0061 0.0033 'International Tables Vol C Tables 4.2.6.8 and 6.1.1.4'
O O 0.0106 0.0060 'International Tables Vol C Tables 4.2.6.8 and 6.1.1.4'

loop_
_geom_angle_atom_site_label_1
_geom_angle_atom_site_label_2
_geom_angle_atom_site_label_3
_geom_angle
_geom_angle_site_symmetry_1
_geom_angle_site_symmetry_3
_geom_angle_publ_flag
C2 O1 H1 109.5 . . ?
O1 C2 C11 123.6(3) . . ?
O1 C2 C3 114.4(3) . . ?
C11 C2 C3 122.0(3) . . ?
C4 C3 C2 120.6(3) . . ?
C4 C3 H3 119.7 . . ?
C2 C3 H3 119.7 . . ?
C3 C4 C5 120.4(3) . . ?
C3 C4 H4 119.8 . . ?
C5 C4 H4 119.8 . . ?
C4 C5 C6 120.9(3) . . ?
C4 C5 C10 119.3(3) . . ?
C6 C5 C10 119.7(3) . . ?
C7 C6 C5 121.1(4) . . ?
C7 C6 H6 119.4 . . ?
C5 C6 H6 119.4 . . ?
C6 C7 C8 119.9(3) . . ?
C6 C7 H7 120.1 . . ?
C8 C7 H7 120.1 . . ?
C9 C8 C7 120.8(3) . . ?
C9 C8 H8 119.6 . . ?
C7 C8 H8 119.6 . . ?
C8 C9 C10 120.8(3) . . ?
C8 C9 H9 119.6 . . ?
C10 C9 H9 119.6 . . ?
C5 C10 C9 117.7(3) . . ?
C5 C10 C11 120.1(3) . . ?
C9 C10 C11 122.2(3) . . ?
C2 C11 C10 117.6(3) . . ?
C2 C11 C22 120.8(3) . . ?
C10 C11 C22 121.5(3) . . ?
C13 O12 H12 109.5 . . ?
O12 C13 C22 118.1(3) . . ?
O12 C13 C14 120.0(3) . . ?
C22 C13 C14 121.9(3) . . ?
C15 C14 C13 120.5(3) . . ?
C15 C14 H14 119.8 . . ?
C13 C14 H14 119.8 . . ?
C14 C15 C16 120.9(3) . . ?
C14 C15 H15 119.6 . . ?
C16 C15 H15 119.6 . . ?
C17 C16 C15 122.1(3) . . ?
C17 C16 C21 119.2(3) . . ?
C15 C16 C21 118.7(3) . . ?
C18 C17 C16 121.6(3) . . ?
C18 C17 H17 119.2 . . ?
C16 C17 H17 119.2 . . ?
C17 C18 C19 119.7(3) . . ?
C17 C18 H18 120.1 . . ?
C19 C18 H18 120.1 . . ?
C20 C19 C18 120.5(3) . . ?
C20 C19 H19 119.7 . . ?
C18 C19 H19 119.7 . . ?
C19 C20 C21 121.4(3) . . ?
C19 C20 H20 119.3 . . ?
C21 C20 H20 119.3 . . ?
C20 C21 C16 117.6(3) . . ?
C20 C21 C22 122.5(3) . . ?
C16 C21 C22 119.9(3) . . ?
C13 C22 C21 118.1(3) . . ?
C13 C22 C11 119.7(3) . . ?
C21 C22 C11 122.1(3) . . ?
C32 N31 C35 107.0(2) . . ?
C32 N31 H31A 110.3 . . ?
C35 N31 H31A 110.3 . . ?
C32 N31 H31B 110.3 . . ?
C35 N31 H31B 110.3 . . ?
H31A N31 H31B 108.6 . . ?
C33 C32 N31 103.2(3) . . ?
C33 C32 H32A 111.1 . . ?
N31 C32 H32A 111.1 . . ?
C33 C32 H32B 111.1 . . ?
N31 C32 H32B 111.1 . . ?
H32A C32 H32B 109.1 . . ?
C32 C33 C34 104.9(3) . . ?
C32 C33 H33A 110.8 . . ?
C34 C33 H33A 110.8 . . ?
C32 C33 H33B 110.8 . . ?
C34 C33 H33B 110.8 . . ?
H33A C33 H33B 108.8 . . ?
C33 C34 C35 106.3(3) . . ?
C33 C34 H34A 110.5 . . ?
C35 C34 H34A 110.5 . . ?
C33 C34 H34B 110.5 . . ?
C35 C34 H34B 110.5 . . ?
H34A C34 H34B 108.7 . . ?
N31 C35 C36 110.8(3) . . ?
N31 C35 C34 104.1(3) . . ?
C36 C35 C34 111.9(3) . . ?
N31 C35 H35 110.0 . . ?
C36 C35 H35 110.0 . . ?
C34 C35 H35 110.0 . . ?
O38 C36 O37 126.7(3) . . ?
O38 C36 C35 116.2(3) . . ?
O37 C36 C35 117.0(3) . . ?
C42 N41 C45 108.7(3) . . ?
C42 N41 H41A 110.0 . . ?
C45 N41 H41A 110.0 . . ?
C42 N41 H41B 110.0 . . ?
C45 N41 H41B 110.0 . . ?
H41A N41 H41B 108.3 . . ?
C43 C42 N41 105.4(4) . . ?
C43 C42 H42A 110.7 . . ?
N41 C42 H42A 110.7 . . ?
C43 C42 H42B 110.7 . . ?
N41 C42 H42B 110.7 . . ?
H42A C42 H42B 108.8 . . ?
C42 C43 C44 103.5(4) . . ?
C42 C43 H43A 111.1 . . ?
C44 C43 H43A 111.1 . . ?
C42 C43 H43B 111.1 . . ?
C44 C43 H43B 111.1 . . ?
H43A C43 H43B 109.0 . . ?
C45 C44 C43 104.2(4) . . ?
C45 C44 H44A 110.9 . . ?
C43 C44 H44A 110.9 . . ?
C45 C44 H44B 110.9 . . ?
C43 C44 H44B 110.9 . . ?
H44A C44 H44B 108.9 . . ?
N41 C45 C44 103.6(3) . . ?
N41 C45 C46 112.7(3) . . ?
C44 C45 C46 113.5(3) . . ?
N41 C45 H45 108.9 . . ?
C44 C45 H45 108.9 . . ?
C46 C45 H45 108.9 . . ?
O48 C46 O47 126.8(4) . . ?
O48 C46 C45 114.8(4) . . ?
O47 C46 C45 118.3(4) . . ?
C42B N41B C45B 107.9(10) . . ?
C42B N41B H41C 110.1 . . ?
C45B N41B H41C 110.1 . . ?
C42B N41B H41D 110.1 . . ?
C45B N41B H41D 110.1 . . ?
H41C N41B H41D 108.4 . . ?
C43B C42B N41B 104.0(13) . . ?
C43B C42B H42C 110.9 . . ?
N41B C42B H42C 110.9 . . ?
C43B C42B H42D 110.9 . . ?
N41B C42B H42D 110.9 . . ?
H42C C42B H42D 109.0 . . ?
C42B C43B C44B 103.9(13) . . ?
C42B C43B H43C 111.0 . . ?
C44B C43B H43C 111.0 . . ?
C42B C43B H43D 111.0 . . ?
C44B C43B H43D 111.0 . . ?
H43C C43B H43D 109.0 . . ?
C43B C44B C45B 105.6(11) . . ?
C43B C44B H44C 110.6 . . ?
C45B C44B H44C 110.6 . . ?
C43B C44B H44D 110.6 . . ?
C45B C44B H44D 110.6 . . ?
H44C C44B H44D 108.8 . . ?
N41B C45B C44B 104.5(9) . . ?
N41B C45B C46B 112.5(13) . . ?
C44B C45B C46B 114.2(15) . . ?
N41B C45B H45B 108.5 . . ?
C44B C45B H45B 108.5 . . ?
C46B C45B H45B 108.5 . . ?
O48B C46B O47B 125(2) . . ?
O48B C46B C45B 114.4(15) . . ?
O47B C46B C45B 116.4(17) . . ?

loop_
_geom_bond_atom_site_label_1
_geom_bond_atom_site_label_2
_geom_bond_distance
_geom_bond_site_symmetry_2
_geom_bond_publ_flag
O1 C2 1.365(4) . ?
O1 H1 0.8200 . ?
C2 C11 1.382(4) . ?
C2 C3 1.404(5) . ?
C3 C4 1.352(5) . ?
C3 H3 0.9300 . ?
C4 C5 1.410(5) . ?
C4 H4 0.9300 . ?
C5 C6 1.412(5) . ?
C5 C10 1.416(4) . ?
C6 C7 1.351(5) . ?
C6 H6 0.9300 . ?
C7 C8 1.403(5) . ?
C7 H7 0.9300 . ?
C8 C9 1.367(5) . ?
C8 H8 0.9300 . ?
C9 C10 1.420(4) . ?
C9 H9 0.9300 . ?
C10 C11 1.431(4) . ?
C11 C22 1.501(4) . ?
O12 C13 1.363(4) . ?
O12 H12 0.8200 . ?
C13 C22 1.374(4) . ?
C13 C14 1.410(4) . ?
C14 C15 1.358(4) . ?
C14 H14 0.9300 . ?
C15 C16 1.414(5) . ?
C15 H15 0.9300 . ?
C16 C17 1.412(4) . ?
C16 C21 1.428(4) . ?
C17 C18 1.350(5) . ?
C17 H17 0.9300 . ?
C18 C19 1.405(5) . ?
C18 H18 0.9300 . ?
C19 C20 1.368(4) . ?
C19 H19 0.9300 . ?
C20 C21 1.411(4) . ?
C20 H20 0.9300 . ?
C21 C22 1.439(4) . ?
N31 C32 1.488(4) . ?
N31 C35 1.504(4) . ?
N31 H31A 0.8900 . ?
N31 H31B 0.8900 . ?
C32 C33 1.480(5) . ?
C32 H32A 0.9700 . ?
C32 H32B 0.9700 . ?
C33 C34 1.505(5) . ?
C33 H33A 0.9700 . ?
C33 H33B 0.9700 . ?
C34 C35 1.535(5) . ?
C34 H34A 0.9700 . ?
C34 H34B 0.9700 . ?
C35 C36 1.534(4) . ?
C35 H35 0.9800 . ?
C36 O38 1.237(4) . ?
C36 O37 1.259(4) . ?
N41 C42 1.491(5) . ?
N41 C45 1.500(4) . ?
N41 H41A 0.8900 . ?
N41 H41B 0.8900 . ?
C42 C43 1.463(7) . ?
C42 H42A 0.9700 . ?
C42 H42B 0.9700 . ?
C43 C44 1.520(7) . ?
C43 H43A 0.9700 . ?
C43 H43B 0.9700 . ?
C44 C45 1.516(6) . ?
C44 H44A 0.9700 . ?
C44 H44B 0.9700 . ?
C45 C46 1.526(5) . ?
C45 H45 0.9800 . ?
C46 O48 1.239(5) . ?
C46 O47 1.246(5) . ?
N41B C42B 1.489(11) . ?
N41B C45B 1.499(10) . ?
N41B H41C 0.8900 . ?
N41B H41D 0.8900 . ?
C42B C43B 1.464(12) . ?
C42B H42C 0.9700 . ?
C42B H42D 0.9700 . ?
C43B C44B 1.516(13) . ?
C43B H43C 0.9700 . ?
C43B H43D 0.9700 . ?
C44B C45B 1.517(11) . ?
C44B H44C 0.9700 . ?
C44B H44D 0.9700 . ?
C45B C46B 1.529(11) . ?
C45B H45B 0.9800 . ?
C46B O48B 1.244(11) . ?
C46B O47B 1.251(11) . ?

loop_
_geom_torsion_atom_site_label_1
_geom_torsion_atom_site_label_2
_geom_torsion_atom_site_label_3
_geom_torsion_atom_site_label_4
_geom_torsion
_geom_torsion_site_symmetry_1
_geom_torsion_site_symmetry_2
_geom_torsion_site_symmetry_3
_geom_torsion_site_symmetry_4
_geom_torsion_publ_flag
O1 C2 C3 C4 177.7(3) . . . . ?
C11 C2 C3 C4 -3.4(5) . . . . ?
C2 C3 C4 C5 1.4(5) . . . . ?
C3 C4 C5 C6 -177.9(3) . . . . ?
C3 C4 C5 C10 0.7(5) . . . . ?
C4 C5 C6 C7 178.5(4) . . . . ?
C10 C5 C6 C7 -0.1(5) . . . . ?
C5 C6 C7 C8 0.5(6) . . . . ?
C6 C7 C8 C9 -0.7(6) . . . . ?
C7 C8 C9 C10 0.5(6) . . . . ?
C4 C5 C10 C9 -178.7(3) . . . . ?
C6 C5 C10 C9 -0.1(5) . . . . ?
C4 C5 C10 C11 -0.9(5) . . . . ?
C6 C5 C10 C11 177.7(3) . . . . ?
C8 C9 C10 C5 -0.1(5) . . . . ?
C8 C9 C10 C11 -177.9(3) . . . . ?
O1 C2 C11 C10 -178.1(3) . . . . ?
C3 C2 C11 C10 3.1(4) . . . . ?
O1 C2 C11 C22 -1.6(4) . . . . ?
C3 C2 C11 C22 179.6(3) . . . . ?
C5 C10 C11 C2 -1.0(4) . . . . ?
C9 C10 C11 C2 176.7(3) . . . . ?
C5 C10 C11 C22 -177.5(3) . . . . ?
C9 C10 C11 C22 0.2(4) . . . . ?
O12 C13 C14 C15 178.1(3) . . . . ?
C22 C13 C14 C15 -0.3(5) . . . . ?
C13 C14 C15 C16 -0.1(5) . . . . ?
C14 C15 C16 C17 -179.9(3) . . . . ?
C14 C15 C16 C21 -0.2(5) . . . . ?
C15 C16 C17 C18 178.8(3) . . . . ?
C21 C16 C17 C18 -0.9(5) . . . . ?
C16 C17 C18 C19 0.4(5) . . . . ?
C17 C18 C19 C20 0.3(5) . . . . ?
C18 C19 C20 C21 -0.5(5) . . . . ?
C19 C20 C21 C16 0.0(5) . . . . ?
C19 C20 C21 C22 -179.9(3) . . . . ?
C17 C16 C21 C20 0.6(4) . . . . ?
C15 C16 C21 C20 -179.1(3) . . . . ?
C17 C16 C21 C22 -179.4(3) . . . . ?
C15 C16 C21 C22 0.9(4) . . . . ?
O12 C13 C22 C21 -177.5(2) . . . . ?
C14 C13 C22 C21 0.9(4) . . . . ?
O12 C13 C22 C11 2.8(4) . . . . ?
C14 C13 C22 C11 -178.8(3) . . . . ?
C20 C21 C22 C13 178.7(3) . . . . ?
C16 C21 C22 C13 -1.2(4) . . . . ?
C20 C21 C22 C11 -1.6(4) . . . . ?
C16 C21 C22 C11 178.5(3) . . . . ?
C2 C11 C22 C13 -63.2(4) . . . . ?
C10 C11 C22 C13 113.2(3) . . . . ?
C2 C11 C22 C21 117.2(3) . . . . ?
C10 C11 C22 C21 -66.5(4) . . . . ?
C35 N31 C32 C33 -35.9(4) . . . . ?
N31 C32 C33 C34 37.5(4) . . . . ?
C32 C33 C34 C35 -25.6(4) . . . . ?
C32 N31 C35 C36 -100.7(3) . . . . ?
C32 N31 C35 C34 19.7(4) . . . . ?
C33 C34 C35 N31 3.6(4) . . . . ?
C33 C34 C35 C36 123.3(4) . . . . ?
N31 C35 C36 O38 -162.7(3) . . . . ?
C34 C35 C36 O38 81.6(4) . . . . ?
N31 C35 C36 O37 19.8(4) . . . . ?
C34 C35 C36 O37 -95.9(4) . . . . ?
C45 N41 C42 C43 16.8(5) . . . . ?
N41 C42 C43 C44 -33.8(6) . . . . ?
C42 C43 C44 C45 38.6(6) . . . . ?
C42 N41 C45 C44 7.2(4) . . . . ?
C42 N41 C45 C46 130.3(4) . . . . ?
C43 C44 C45 N41 -27.6(5) . . . . ?
C43 C44 C45 C46 -150.2(5) . . . . ?
N41 C45 C46 O48 172.1(4) . . . . ?
C44 C45 C46 O48 -70.4(5) . . . . ?
N41 C45 C46 O47 -11.8(7) . . . . ?
C44 C45 C46 O47 105.6(7) . . . . ?
C45B N41B C42B C43B 29(4) . . . . ?
N41B C42B C43B C44B -38(4) . . . . ?
C42B C43B C44B C45B 33(4) . . . . ?
C42B N41B C45B C44B -9(3) . . . . ?
C42B N41B C45B C46B -133(3) . . . . ?
C43B C44B C45B N41B -14(3) . . . . ?
C43B C44B C45B C46B 109(3) . . . . ?
N41B C45B C46B O48B 7(4) . . . . ?
C44B C45B C46B O48B -111(4) . . . . ?
N41B C45B C46B O47B -151(6) . . . . ?
C44B C45B C46B O47B 90(6) . . . . ?
